data_4062433
_journal_name_full Organometallics
_journal_year 2003
_chemical_formula_moiety 'C24 H23 Co N O P'
_chemical_formula_sum 'C24 H23 Co N O P'
_chemical_formula_weight 431.33
_space_group_IT_number 2
_space_group_name_Hall '-P 1'
_space_group_name_H-M_alt 'P -1'
_symmetry_cell_setting triclinic
_symmetry_space_group_name_Hall '-P 1'
_symmetry_space_group_name_H-M 'P -1'
_cell_angle_alpha 80.6070(10)
_cell_angle_beta 82.4910(10)
_cell_angle_gamma 66.8450(10)
_cell_formula_units_Z 4
_cell_length_a 10.0499(5)
_cell_length_b 10.8886(6)
_cell_length_c 20.1659(11)
_cell_measurement_temperature 100(2)
_cell_volume 1996.39(18)
_diffrn_ambient_temperature 100(2)
_exptl_crystal_density_diffrn 1.435
_cod_depositor_comments
;
The following automatic conversions were performed:
'_symmetry_cell_setting' value 'Triclinic' changed to 'triclinic'
according to '/home/saulius/struct/CIF-dictionaries/cif_core.dic'
dictionary named 'cif_core.dic' version 2.4.1 from 2010-06-29.

Automatic conversion script
Id: cif_fix_enum 1527 2010-12-29 10:47:43Z saulius 
;
_cod_database_code 4062433

loop_
_symmetry_equiv_pos_as_xyz
'x, y, z'
'-x, -y, -z'

loop_
_atom_site_label
_atom_site_type_symbol
_atom_site_fract_x
_atom_site_fract_y
_atom_site_fract_z
_atom_site_U_iso_or_equiv
_atom_site_adp_type
_atom_site_occupancy
_atom_site_symmetry_multiplicity
_atom_site_calc_flag
_atom_site_refinement_flags
_atom_site_disorder_assembly
_atom_site_disorder_group
Co1 Co 0.88111(3) 0.20600(2) 0.318013(11) 0.01424(7) Uani 1 1 d . . .
Co2 Co 0.66559(3) 0.39940(2) 0.823278(12) 0.01648(7) Uani 1 1 d . . .
P1 P 0.89381(5) 0.32590(5) 0.39206(2) 0.01332(10) Uani 1 1 d . . .
P2 P 0.59796(5) 0.24626(5) 0.88350(2) 0.01421(10) Uani 1 1 d . . .
O1 O 1.03465(14) 0.36362(13) 0.26429(6) 0.0218(3) Uani 1 1 d . . .
O2 O 0.88882(14) 0.15305(12) 0.83490(6) 0.0208(3) Uani 1 1 d . . .
N1 N 0.98134(16) 0.27817(15) 0.25581(7) 0.0177(3) Uani 1 1 d . . .
N2 N 0.84619(16) 0.27900(15) 0.81291(7) 0.0182(3) Uani 1 1 d . . .
C1 C 1.0192(2) 0.2424(2) 0.18617(9) 0.0237(4) Uani 1 1 d . . .
H1A H 0.9902 0.3247 0.1541 0.039(7) Uiso 1 1 calc R . .
H1B H 0.9682 0.1861 0.1785 0.036(6) Uiso 1 1 calc R . .
H1C H 1.1241 0.1927 0.1797 0.043(7) Uiso 1 1 calc R . .
C2 C 1.08320(18) 0.26895(18) 0.41249(8) 0.0151(4) Uani 1 1 d . . .
C3 C 1.1612(2) 0.3511(2) 0.40613(9) 0.0187(4) Uani 1 1 d . . .
H3 H 1.1146 0.4451 0.3932 0.023(5) Uiso 1 1 calc R . .
C4 C 1.3078(2) 0.2967(2) 0.41867(9) 0.0231(4) Uani 1 1 d . . .
H4 H 1.3601 0.3539 0.4149 0.019(5) Uiso 1 1 calc R . .
C5 C 1.3772(2) 0.1598(2) 0.43660(9) 0.0255(5) Uani 1 1 d . . .
H5 H 1.4773 0.1230 0.4446 0.030(6) Uiso 1 1 calc R . .
C6 C 1.3005(2) 0.0767(2) 0.44287(9) 0.0219(4) Uani 1 1 d . . .
H6 H 1.3480 -0.0175 0.4551 0.023(5) Uiso 1 1 calc R . .
C7 C 1.1540(2) 0.13083(19) 0.43134(9) 0.0190(4) Uani 1 1 d . . .
H7 H 1.1015 0.0735 0.4363 0.017(5) Uiso 1 1 calc R . .
C8 C 0.82667(18) 0.50976(17) 0.37247(8) 0.0142(3) Uani 1 1 d . . .
C9 C 0.83631(19) 0.59060(18) 0.41739(9) 0.0169(4) Uani 1 1 d . . .
H9 H 0.8821 0.5498 0.4581 0.016(5) Uiso 1 1 calc R . .
C10 C 0.77987(19) 0.72963(19) 0.40315(9) 0.0187(4) Uani 1 1 d . . .
H10 H 0.7897 0.7833 0.4335 0.015(5) Uiso 1 1 calc R . .
C11 C 0.70924(19) 0.79066(19) 0.34487(9) 0.0199(4) Uani 1 1 d . . .
H11 H 0.6699 0.8860 0.3353 0.019(5) Uiso 1 1 calc R . .
C12 C 0.6964(2) 0.71134(19) 0.30049(9) 0.0198(4) Uani 1 1 d . . .
H12 H 0.6469 0.7528 0.2608 0.031(6) Uiso 1 1 calc R . .
C13 C 0.75541(19) 0.57200(18) 0.31383(9) 0.0174(4) Uani 1 1 d . . .
H13 H 0.7472 0.5187 0.2829 0.018(5) Uiso 1 1 calc R . .
C14 C 0.79721(19) 0.31616(17) 0.47563(8) 0.0150(4) Uani 1 1 d . . .
C15 C 0.8585(2) 0.30456(19) 0.53570(9) 0.0198(4) Uani 1 1 d . . .
H15 H 0.9570 0.2945 0.5347 0.015(5) Uiso 1 1 calc R . .
C16 C 0.7767(2) 0.30759(19) 0.59713(9) 0.0232(4) Uani 1 1 d . . .
H16 H 0.8194 0.3011 0.6376 0.033(6) Uiso 1 1 calc R . .
C17 C 0.6342(2) 0.31991(19) 0.59976(10) 0.0240(4) Uani 1 1 d . . .
H17 H 0.5793 0.3202 0.6419 0.025(6) Uiso 1 1 calc R . .
C18 C 0.5715(2) 0.33189(19) 0.54023(10) 0.0241(4) Uani 1 1 d . . .
H18 H 0.4733 0.3408 0.5416 0.032(6) Uiso 1 1 calc R . .
C19 C 0.65189(19) 0.33080(18) 0.47913(9) 0.0191(4) Uani 1 1 d . . .
H19 H 0.6077 0.3402 0.4388 0.021(5) Uiso 1 1 calc R . .
C20 C 0.9202(2) 0.00150(19) 0.35096(10) 0.0225(4) Uani 1 1 d . . .
H20 H 1.0071 -0.0654 0.3737 0.033(6) Uiso 1 1 calc R . .
C21 C 0.9053(2) 0.02997(19) 0.28040(10) 0.0217(4) Uani 1 1 d . . .
H21 H 0.9796 -0.0142 0.2446 0.033(6) Uiso 1 1 calc R . .
C22 C 0.7637(2) 0.12804(19) 0.26984(9) 0.0207(4) Uani 1 1 d . . .
H22 H 0.7219 0.1657 0.2251 0.019(5) Uiso 1 1 calc R . .
C23 C 0.6917(2) 0.16172(19) 0.33275(9) 0.0205(4) Uani 1 1 d . . .
H23 H 0.5900 0.2270 0.3409 0.042(7) Uiso 1 1 calc R . .
C24 C 0.7900(2) 0.08401(19) 0.38301(9) 0.0205(4) Uani 1 1 d . . .
H24 H 0.7687 0.0857 0.4328 0.034(6) Uiso 1 1 calc R . .
C25 C 0.9691(2) 0.3106(2) 0.77653(10) 0.0245(4) Uani 1 1 d . . .
H25A H 1.0558 0.2635 0.8018 0.036(6) Uiso 1 1 calc R . .
H25B H 0.9447 0.4078 0.7721 0.021(5) Uiso 1 1 calc R . .
H25C H 0.9881 0.2812 0.7316 0.031(6) Uiso 1 1 calc R . .
C26 C 0.59990(19) 0.11253(17) 0.83801(9) 0.0165(4) Uani 1 1 d . . .
C27 C 0.5255(2) 0.02891(19) 0.86443(9) 0.0216(4) Uani 1 1 d . . .
H27 H 0.4791 0.0353 0.9086 0.011(5) Uiso 1 1 calc R . .
C28 C 0.5189(2) -0.06388(19) 0.82631(10) 0.0263(4) Uani 1 1 d . . .
H28 H 0.4679 -0.1205 0.8445 0.020(5) Uiso 1 1 calc R . .
C29 C 0.5862(2) -0.07410(19) 0.76211(10) 0.0271(5) Uani 1 1 d . . .
H29 H 0.5819 -0.1379 0.7363 0.032(6) Uiso 1 1 calc R . .
C30 C 0.6601(2) 0.0089(2) 0.73521(10) 0.0252(4) Uani 1 1 d . . .
H30 H 0.7064 0.0020 0.6910 0.022(5) Uiso 1 1 calc R . .
C31 C 0.6662(2) 0.10224(18) 0.77313(9) 0.0192(4) Uani 1 1 d . . .
H31 H 0.7161 0.1595 0.7545 0.028(6) Uiso 1 1 calc R . .
C32 C 0.4116(2) 0.29631(18) 0.92297(9) 0.0176(4) Uani 1 1 d . . .
C33 C 0.3813(2) 0.2768(2) 0.99237(10) 0.0240(4) Uani 1 1 d . . .
H33 H 0.4584 0.2428 1.0214 0.032(6) Uiso 1 1 calc R . .
C34 C 0.2392(2) 0.3064(2) 1.01964(11) 0.0329(5) Uani 1 1 d . . .
H34 H 0.2202 0.2922 1.0671 0.053(8) Uiso 1 1 calc R . .
C35 C 0.1263(2) 0.3561(2) 0.97856(13) 0.0362(5) Uani 1 1 d . . .
H35 H 0.0296 0.3750 0.9974 0.040(7) Uiso 1 1 calc R . .
C36 C 0.1538(2) 0.3786(2) 0.90966(12) 0.0325(5) Uani 1 1 d . . .
H36 H 0.0757 0.4150 0.8811 0.039(7) Uiso 1 1 calc R . .
C37 C 0.2954(2) 0.34804(19) 0.88214(10) 0.0246(4) Uani 1 1 d . . .
H37 H 0.3135 0.3627 0.8347 0.026(6) Uiso 1 1 calc R . .
C38 C 0.70475(19) 0.16962(18) 0.95679(8) 0.0166(4) Uani 1 1 d . . .
C39 C 0.7362(2) 0.2559(2) 0.99009(9) 0.0231(4) Uani 1 1 d . . .
H39 H 0.7069 0.3485 0.9729 0.049(7) Uiso 1 1 calc R . .
C40 C 0.8106(2) 0.2074(2) 1.04861(10) 0.0277(5) Uani 1 1 d . . .
H40 H 0.8300 0.2672 1.0717 0.030(6) Uiso 1 1 calc R . .
C41 C 0.8560(2) 0.0729(2) 1.07278(10) 0.0266(5) Uani 1 1 d . . .
H41 H 0.9080 0.0396 1.1122 0.035(6) Uiso 1 1 calc R . .
C42 C 0.8260(2) -0.0137(2) 1.03978(10) 0.0265(4) Uani 1 1 d . . .
H42 H 0.8570 -0.1064 1.0568 0.039(7) Uiso 1 1 calc R . .
C43 C 0.7505(2) 0.03382(19) 0.98163(9) 0.0223(4) Uani 1 1 d . . .
H43 H 0.7304 -0.0264 0.9591 0.018(5) Uiso 1 1 calc R . .
C44 C 0.5337(3) 0.5469(2) 0.75324(12) 0.0367(6) Uani 1 1 d . . .
H44 H 0.4975 0.5311 0.7128 0.048(7) Uiso 1 1 calc R . .
C45 C 0.6640(2) 0.5647(2) 0.75581(11) 0.0341(5) Uani 1 1 d . . .
H45 H 0.7371 0.5641 0.7170 0.054(8) Uiso 1 1 calc R . .
C46 C 0.6725(3) 0.5879(2) 0.82144(13) 0.0372(6) Uani 1 1 d . . .
H46 H 0.7519 0.6068 0.8373 0.076(10) Uiso 1 1 calc R . .
C47 C 0.5478(3) 0.5846(2) 0.85981(12) 0.0402(6) Uani 1 1 d . . .
H47 H 0.5227 0.5993 0.9083 0.061(8) Uiso 1 1 calc R . .
C48 C 0.4630(2) 0.5582(2) 0.81819(13) 0.0384(6) Uani 1 1 d . . .
H48 H 0.3672 0.5504 0.8322 0.084(10) Uiso 1 1 calc R . .

loop_
_atom_site_aniso_label
_atom_site_aniso_U_11
_atom_site_aniso_U_22
_atom_site_aniso_U_33
_atom_site_aniso_U_23
_atom_site_aniso_U_13
_atom_site_aniso_U_12
Co1 0.01469(13) 0.01417(13) 0.01480(12) -0.00241(9) -0.00128(9) -0.00617(10)
Co2 0.01846(13) 0.01224(13) 0.01722(13) -0.00165(9) 0.00074(10) -0.00491(10)
P1 0.0122(2) 0.0147(2) 0.0137(2) -0.00209(17) -0.00213(17) -0.00534(17)
P2 0.0166(2) 0.0132(2) 0.0124(2) -0.00225(17) -0.00064(17) -0.00519(18)
O1 0.0253(7) 0.0223(7) 0.0231(7) -0.0038(6) -0.0010(6) -0.0144(6)
O2 0.0215(7) 0.0150(7) 0.0229(7) -0.0025(5) -0.0013(5) -0.0037(5)
N1 0.0175(8) 0.0195(8) 0.0173(7) -0.0030(6) -0.0013(6) -0.0082(6)
N2 0.0197(8) 0.0180(8) 0.0178(7) -0.0032(6) -0.0006(6) -0.0081(6)
C1 0.0291(11) 0.0285(11) 0.0161(9) -0.0046(8) 0.0011(8) -0.0139(9)
C2 0.0120(8) 0.0219(10) 0.0103(8) -0.0049(7) -0.0005(6) -0.0042(7)
C3 0.0171(9) 0.0245(10) 0.0141(8) -0.0015(7) 0.0003(7) -0.0084(8)
C4 0.0165(9) 0.0362(12) 0.0191(9) 0.0000(8) -0.0014(7) -0.0139(9)
C5 0.0120(9) 0.0413(13) 0.0172(9) 0.0000(8) -0.0017(7) -0.0048(8)
C6 0.0191(10) 0.0239(10) 0.0162(9) -0.0018(8) -0.0028(7) -0.0011(8)
C7 0.0184(9) 0.0223(10) 0.0165(9) -0.0053(7) -0.0015(7) -0.0068(8)
C8 0.0118(8) 0.0148(9) 0.0164(8) -0.0026(7) -0.0002(7) -0.0055(7)
C9 0.0146(9) 0.0213(10) 0.0157(8) -0.0031(7) -0.0008(7) -0.0077(7)
C10 0.0165(9) 0.0206(10) 0.0215(9) -0.0079(8) 0.0021(7) -0.0089(7)
C11 0.0165(9) 0.0151(9) 0.0262(10) -0.0025(8) 0.0007(8) -0.0047(7)
C12 0.0171(9) 0.0215(10) 0.0188(9) -0.0004(7) -0.0041(7) -0.0050(8)
C13 0.0171(9) 0.0191(9) 0.0171(9) -0.0032(7) -0.0036(7) -0.0069(7)
C14 0.0158(9) 0.0125(9) 0.0163(8) -0.0015(7) -0.0006(7) -0.0051(7)
C15 0.0169(9) 0.0223(10) 0.0189(9) -0.0004(7) -0.0034(7) -0.0063(8)
C16 0.0249(10) 0.0246(11) 0.0166(9) -0.0012(8) -0.0015(8) -0.0061(8)
C17 0.0238(10) 0.0210(10) 0.0206(9) -0.0007(8) 0.0071(8) -0.0050(8)
C18 0.0150(9) 0.0235(10) 0.0323(11) -0.0055(8) 0.0035(8) -0.0064(8)
C19 0.0151(9) 0.0200(10) 0.0220(9) -0.0047(8) -0.0021(7) -0.0054(7)
C20 0.0247(10) 0.0135(9) 0.0298(10) -0.0013(8) -0.0061(8) -0.0073(8)
C21 0.0249(10) 0.0171(10) 0.0270(10) -0.0094(8) 0.0023(8) -0.0108(8)
C22 0.0246(10) 0.0208(10) 0.0227(9) -0.0022(8) -0.0059(8) -0.0141(8)
C23 0.0181(9) 0.0184(10) 0.0278(10) -0.0027(8) -0.0020(8) -0.0097(8)
C24 0.0271(10) 0.0202(10) 0.0191(9) -0.0013(7) 0.0006(8) -0.0153(8)
C25 0.0219(10) 0.0258(11) 0.0275(10) -0.0029(8) 0.0011(8) -0.0119(8)
C26 0.0183(9) 0.0122(9) 0.0178(8) -0.0032(7) -0.0050(7) -0.0028(7)
C27 0.0253(10) 0.0194(10) 0.0198(9) -0.0018(7) -0.0027(8) -0.0082(8)
C28 0.0288(11) 0.0170(10) 0.0363(11) -0.0014(8) -0.0101(9) -0.0102(8)
C29 0.0322(11) 0.0164(10) 0.0330(11) -0.0088(8) -0.0132(9) -0.0039(8)
C30 0.0274(11) 0.0238(10) 0.0207(10) -0.0096(8) -0.0052(8) -0.0022(8)
C31 0.0196(9) 0.0177(9) 0.0185(9) -0.0027(7) -0.0028(7) -0.0046(8)
C32 0.0192(9) 0.0148(9) 0.0206(9) -0.0059(7) 0.0005(7) -0.0074(7)
C33 0.0255(10) 0.0240(11) 0.0235(10) -0.0068(8) 0.0030(8) -0.0104(8)
C34 0.0335(12) 0.0330(12) 0.0324(12) -0.0122(10) 0.0150(10) -0.0152(10)
C35 0.0225(11) 0.0286(12) 0.0590(15) -0.0195(11) 0.0133(10) -0.0108(9)
C36 0.0208(10) 0.0239(11) 0.0542(14) -0.0139(10) -0.0070(10) -0.0052(9)
C37 0.0251(10) 0.0208(10) 0.0270(10) -0.0071(8) -0.0045(8) -0.0054(8)
C38 0.0165(9) 0.0192(9) 0.0133(8) -0.0014(7) 0.0000(7) -0.0067(7)
C39 0.0245(10) 0.0208(10) 0.0247(10) -0.0018(8) -0.0061(8) -0.0084(8)
C40 0.0292(11) 0.0329(12) 0.0241(10) -0.0071(9) -0.0085(9) -0.0118(9)
C41 0.0219(10) 0.0347(12) 0.0184(9) -0.0014(8) -0.0055(8) -0.0053(9)
C42 0.0303(11) 0.0221(11) 0.0215(10) 0.0025(8) -0.0044(8) -0.0053(9)
C43 0.0259(10) 0.0202(10) 0.0201(9) -0.0022(8) -0.0030(8) -0.0078(8)
C44 0.0426(14) 0.0205(11) 0.0385(13) 0.0035(9) -0.0173(11) -0.0015(10)
C45 0.0363(12) 0.0183(11) 0.0350(12) 0.0109(9) 0.0061(10) -0.0050(9)
C46 0.0443(14) 0.0150(10) 0.0549(15) -0.0030(10) -0.0104(12) -0.0125(10)
C47 0.0590(16) 0.0152(11) 0.0318(12) -0.0075(9) 0.0078(11) -0.0002(10)
C48 0.0241(11) 0.0129(10) 0.0661(16) 0.0063(10) 0.0037(11) -0.0007(8)

loop_
_geom_bond_atom_site_label_1
_geom_bond_atom_site_label_2
_geom_bond_distance
_geom_bond_site_symmetry_2
_geom_bond_publ_flag
Co1 N1 1.7822(16) . ?
Co1 C21 2.0901(18) . ?
Co1 C24 2.0963(19) . ?
Co1 C22 2.1006(18) . ?
Co1 C20 2.1099(19) . ?
Co1 C23 2.1148(19) . ?
Co1 P1 2.1835(5) . ?
Co2 N2 1.7820(15) . ?
Co2 C45 2.068(2) . ?
Co2 C46 2.074(2) . ?
Co2 C48 2.091(2) . ?
Co2 C47 2.095(2) . ?
Co2 C44 2.099(2) . ?
Co2 P2 2.1753(5) . ?
P1 C8 1.8354(18) . ?
P1 C2 1.8359(17) . ?
P1 C14 1.8409(18) . ?
P2 C38 1.8277(17) . ?
P2 C26 1.8360(18) . ?
P2 C32 1.8404(19) . ?
O1 N1 1.2846(19) . ?
O2 N2 1.2845(19) . ?
N1 C1 1.480(2) . ?
N2 C25 1.482(2) . ?
C2 C3 1.385(3) . ?
C2 C7 1.398(3) . ?
C3 C4 1.395(2) . ?
C4 C5 1.382(3) . ?
C5 C6 1.385(3) . ?
C6 C7 1.390(2) . ?
C8 C13 1.396(2) . ?
C8 C9 1.398(2) . ?
C9 C10 1.386(3) . ?
C10 C11 1.385(3) . ?
C11 C12 1.390(3) . ?
C12 C13 1.388(3) . ?
C14 C15 1.395(2) . ?
C14 C19 1.399(2) . ?
C15 C16 1.392(3) . ?
C16 C17 1.380(3) . ?
C17 C18 1.392(3) . ?
C18 C19 1.381(3) . ?
C20 C24 1.407(3) . ?
C20 C21 1.421(3) . ?
C21 C22 1.421(3) . ?
C22 C23 1.404(3) . ?
C23 C24 1.430(3) . ?
C26 C31 1.389(2) . ?
C26 C27 1.395(3) . ?
C27 C28 1.391(3) . ?
C28 C29 1.380(3) . ?
C29 C30 1.387(3) . ?
C30 C31 1.391(3) . ?
C32 C33 1.393(3) . ?
C32 C37 1.393(3) . ?
C33 C34 1.391(3) . ?
C34 C35 1.373(3) . ?
C35 C36 1.381(3) . ?
C36 C37 1.388(3) . ?
C38 C39 1.389(3) . ?
C38 C43 1.390(3) . ?
C39 C40 1.396(3) . ?
C40 C41 1.374(3) . ?
C41 C42 1.380(3) . ?
C42 C43 1.394(3) . ?
C44 C45 1.405(3) . ?
C44 C48 1.406(3) . ?
C45 C46 1.406(3) . ?
C46 C47 1.394(3) . ?
C47 C48 1.404(3) . ?
